data_4066193
loop_
_publ_author_name
'Liu, Zhizhou'
'Gao, Wei'
'Zhang, Jingshun'
'Cui, Dongmei'
'Wu, Qiaolin'
'Mu, Ying'

_publ_section_title
;
 Bis(imino)aryl NCN Pincer Aluminum and Zinc Complexes: Synthesis,
 Characterization, and Catalysis onl-Lactide Polymerization
;
_journal_issue 22
_journal_name_full Organometallics
_journal_page_first 5783
_journal_paper_doi 10.1021/om100344p
_journal_volume 29
_journal_year 2010
_chemical_formula_sum 'C34 H39 N2 Zn'
_chemical_formula_weight 541.04
_chemical_name_systematic
; 
 ? 
;
_space_group_IT_number 14
_symmetry_cell_setting monoclinic
_symmetry_space_group_name_Hall '-P 2ybc'
_symmetry_space_group_name_H-M 'P 1 21/c 1'
_atom_sites_solution_hydrogens geom
_atom_sites_solution_primary direct
_atom_sites_solution_secondary difmap
_audit_creation_method SHELXL-97
_cell_angle_alpha 90.00
_cell_angle_beta 97.0330(10)
_cell_angle_gamma 90.00
_cell_formula_units_Z 4
_cell_length_a 15.2792(11)
_cell_length_b 8.7290(6)
_cell_length_c 23.9242(17)
_cell_measurement_temperature 185(2)
_cell_volume 3166.8(4)
_computing_cell_refinement 'Bruker SMART'
_computing_data_collection 'Bruker SMART'
_computing_data_reduction 'Bruker SAINT'
_computing_molecular_graphics 'Bruker SHELXTL'
_computing_publication_material 'Bruker SHELXTL'
_computing_structure_refinement 'SHELXL-97 (Sheldrick, 1997)'
_computing_structure_solution 'SHELXS-97 (Sheldrick, 1990)'
_diffrn_ambient_temperature 185(2)
_diffrn_measured_fraction_theta_full 0.998
_diffrn_measured_fraction_theta_max 0.998
_diffrn_measurement_device_type 'CCD area detector'
_diffrn_measurement_method 'phi and omega scan'
_diffrn_radiation_monochromator graphite
_diffrn_radiation_source 'fine-focus sealed tube'
_diffrn_radiation_type MoK\a
_diffrn_radiation_wavelength 0.71073
_diffrn_reflns_av_R_equivalents 0.0254
_diffrn_reflns_av_sigmaI/netI 0.0307
_diffrn_reflns_limit_h_max 18
_diffrn_reflns_limit_h_min -18
_diffrn_reflns_limit_k_max 9
_diffrn_reflns_limit_k_min -10
_diffrn_reflns_limit_l_max 29
_diffrn_reflns_limit_l_min -22
_diffrn_reflns_number 17214
_diffrn_reflns_theta_full 26.04
_diffrn_reflns_theta_max 26.04
_diffrn_reflns_theta_min 1.34
_exptl_absorpt_coefficient_mu 0.798
_exptl_absorpt_correction_T_max 0.9389
_exptl_absorpt_correction_T_min 0.9104
_exptl_absorpt_correction_type multi-scan
_exptl_crystal_colour yellow
_exptl_crystal_density_diffrn 1.135
_exptl_crystal_density_method 'not measured'
_exptl_crystal_description block
_exptl_crystal_F_000 1148
_exptl_crystal_size_max 0.12
_exptl_crystal_size_mid 0.10
_exptl_crystal_size_min 0.08
_refine_diff_density_max 0.520
_refine_diff_density_min -0.291
_refine_diff_density_rms 0.057
_refine_ls_extinction_method none
_refine_ls_goodness_of_fit_ref 0.933
_refine_ls_hydrogen_treatment constr
_refine_ls_matrix_type full
_refine_ls_number_parameters 403
_refine_ls_number_reflns 6246
_refine_ls_number_restraints 182
_refine_ls_restrained_S_all 0.937
_refine_ls_R_factor_all 0.0686
_refine_ls_R_factor_gt 0.0504
_refine_ls_shift/su_max 0.025
_refine_ls_shift/su_mean 0.003
_refine_ls_structure_factor_coef Fsqd
_refine_ls_weighting_details 'calc w=1/[\s^2^(Fo^2^)+(0.0488P)^2^+4.0144P] where P=(Fo^2^+2Fc^2^)/3'
_refine_ls_weighting_scheme calc
_refine_ls_wR_factor_gt 0.1164
_refine_ls_wR_factor_ref 0.1261
_reflns_number_gt 4643
_reflns_number_total 6246
_reflns_threshold_expression >2sigma(I)
_cod_data_source_file om100344p_si_001.cif
_cod_data_source_block complex_8
_cod_depositor_comments
;
The following automatic conversions were performed:

'_symmetry_cell_setting' tag value 'Monolinic' was replaced with
'monoclinic' value as specified in the replacement file
'/home/robertas/cod-tools/perl-scripts/inputs/replacement_values.lst'.

Automatic conversion script
Id: cif_fix_values 3143 2015-03-26 13:38:13Z robertas 
;
_cod_original_sg_symbol_H-M P2(1)/c
_cod_database_code 4066193

loop_
_symmetry_equiv_pos_as_xyz
'x, y, z'
'-x, y+1/2, -z+1/2'
'-x, -y, -z'
'x, -y-1/2, z-1/2'

loop_
_atom_site_label
_atom_site_type_symbol
_atom_site_fract_x
_atom_site_fract_y
_atom_site_fract_z
_atom_site_U_iso_or_equiv
_atom_site_adp_type
_atom_site_occupancy
_atom_site_symmetry_multiplicity
_atom_site_calc_flag
_atom_site_refinement_flags
_atom_site_disorder_assembly
_atom_site_disorder_group
C1 C 0.25390(16) 0.2781(3) 0.45724(11) 0.0371(6) Uani 1 1 d . . .
C2 C 0.18332(16) 0.3180(3) 0.48661(11) 0.0415(6) Uani 1 1 d . . .
C3 C 0.17908(19) 0.2694(4) 0.54150(12) 0.0527(7) Uani 1 1 d . . .
H3 H 0.1304 0.2980 0.5604 0.063 Uiso 1 1 calc R . .
C4 C 0.2455(2) 0.1795(4) 0.56873(13) 0.0607(9) Uani 1 1 d . . .
H4 H 0.2426 0.1462 0.6063 0.073 Uiso 1 1 calc R . .
C5 C 0.3166(2) 0.1380(4) 0.54091(13) 0.0550(8) Uani 1 1 d . . .
H5 H 0.3625 0.0763 0.5594 0.066 Uiso 1 1 calc R . .
C6 C 0.32015(16) 0.1871(3) 0.48612(11) 0.0419(6) Uani 1 1 d . . .
C7 C 0.39618(17) 0.1444(3) 0.45674(12) 0.0450(7) Uani 1 1 d . A .
H7 H 0.4414 0.0826 0.4759 0.054 Uiso 1 1 calc R . .
C8 C 0.11192(17) 0.4145(3) 0.45837(12) 0.0435(6) Uani 1 1 d . B .
H8 H 0.0634 0.4390 0.4780 0.052 Uiso 1 1 calc R . .
C9 C 0.47938(17) 0.1464(3) 0.38106(12) 0.0442(6) Uani 1 1 d . A .
C10 C 0.55781(19) 0.2262(4) 0.39442(14) 0.0569(8) Uani 1 1 d D . .
C11 C 0.6291(2) 0.1862(5) 0.36571(17) 0.0705(10) Uani 1 1 d . A .
H11 H 0.6835 0.2390 0.3741 0.085 Uiso 1 1 calc R . .
C12 C 0.6223(2) 0.0736(6) 0.32602(16) 0.0774(12) Uani 1 1 d . . .
H12 H 0.6717 0.0475 0.3075 0.093 Uiso 1 1 calc R A .
C13 C 0.5449(3) -0.0008(5) 0.31314(16) 0.0831(12) Uani 1 1 d . A .
H13 H 0.5408 -0.0788 0.2853 0.100 Uiso 1 1 calc R . .
C14 C 0.4707(2) 0.0340(4) 0.33979(15) 0.0671(10) Uani 1 1 d . . .
C15A C 0.563(2) 0.347(2) 0.4411(9) 0.082(5) Uani 0.490(10) 1 d PDU A 1
H15A H 0.5217 0.3152 0.4684 0.099 Uiso 0.490(10) 1 calc PR A 1
C16A C 0.6576(13) 0.351(3) 0.4730(9) 0.102(5) Uani 0.490(10) 1 d PU A 1
H16A H 0.6609 0.4301 0.5023 0.152 Uiso 0.490(10) 1 calc PR A 1
H16B H 0.6997 0.3752 0.4465 0.152 Uiso 0.490(10) 1 calc PR A 1
H16C H 0.6720 0.2512 0.4904 0.152 Uiso 0.490(10) 1 calc PR A 1
C17A C 0.5345(8) 0.4935(13) 0.4183(5) 0.104(4) Uani 0.490(10) 1 d PU A 1
H17A H 0.4744 0.4850 0.3989 0.157 Uiso 0.490(10) 1 calc PR A 1
H17B H 0.5742 0.5271 0.3915 0.157 Uiso 0.490(10) 1 calc PR A 1
H17C H 0.5356 0.5683 0.4489 0.157 Uiso 0.490(10) 1 calc PR A 1
C18A C 0.3845(8) -0.0258(13) 0.3162(5) 0.074(3) Uani 0.490(10) 1 d PU A 1
H18A H 0.3378 0.0305 0.3338 0.089 Uiso 0.490(10) 1 calc PR A 1
C19A C 0.3619(7) -0.0186(16) 0.2518(4) 0.106(3) Uani 0.490(10) 1 d PU A 1
H19A H 0.3588 0.0886 0.2396 0.158 Uiso 0.490(10) 1 calc PR A 1
H19B H 0.3049 -0.0683 0.2408 0.158 Uiso 0.490(10) 1 calc PR A 1
H19C H 0.4077 -0.0718 0.2339 0.158 Uiso 0.490(10) 1 calc PR A 1
C20A C 0.3869(9) -0.1910(16) 0.3369(7) 0.115(4) Uani 0.490(10) 1 d PU A 1
H20A H 0.3990 -0.1926 0.3781 0.173 Uiso 0.490(10) 1 calc PR A 1
H20B H 0.4334 -0.2470 0.3208 0.173 Uiso 0.490(10) 1 calc PR A 1
H20C H 0.3298 -0.2398 0.3252 0.173 Uiso 0.490(10) 1 calc PR A 1
C15B C 0.571(3) 0.364(2) 0.4335(11) 0.092(5) Uani 0.510(10) 1 d PDU A 2
H15B H 0.5113 0.3860 0.4450 0.110 Uiso 0.510(10) 1 calc PR A 2
C16B C 0.6302(16) 0.344(4) 0.4868(11) 0.136(8) Uani 0.510(10) 1 d PU A 2
H16D H 0.6126 0.2533 0.5066 0.204 Uiso 0.510(10) 1 calc PR A 2
H16E H 0.6264 0.4349 0.5106 0.204 Uiso 0.510(10) 1 calc PR A 2
H16F H 0.6911 0.3320 0.4785 0.204 Uiso 0.510(10) 1 calc PR A 2
C17B C 0.5948(10) 0.5078(15) 0.3990(6) 0.138(5) Uani 0.510(10) 1 d PU A 2
H17D H 0.6042 0.5963 0.4242 0.207 Uiso 0.510(10) 1 calc PR A 2
H17E H 0.5464 0.5297 0.3692 0.207 Uiso 0.510(10) 1 calc PR A 2
H17F H 0.6488 0.4871 0.3820 0.207 Uiso 0.510(10) 1 calc PR A 2
C18B C 0.3846(8) -0.0730(13) 0.3355(4) 0.071(3) Uani 0.510(10) 1 d PU A 2
H18B H 0.3353 -0.0062 0.3449 0.085 Uiso 0.510(10) 1 calc PR A 2
C19B C 0.3602(8) -0.1229(16) 0.2740(5) 0.113(4) Uani 0.510(10) 1 d PU A 2
H19D H 0.3081 -0.1892 0.2712 0.169 Uiso 0.510(10) 1 calc PR A 2
H19E H 0.4096 -0.1791 0.2613 0.169 Uiso 0.510(10) 1 calc PR A 2
H19F H 0.3472 -0.0321 0.2503 0.169 Uiso 0.510(10) 1 calc PR A 2
C20B C 0.3872(7) -0.2050(12) 0.3739(5) 0.096(3) Uani 0.510(10) 1 d PU A 2
H20D H 0.3314 -0.2614 0.3670 0.144 Uiso 0.510(10) 1 calc PR A 2
H20E H 0.3958 -0.1689 0.4129 0.144 Uiso 0.510(10) 1 calc PR A 2
H20F H 0.4360 -0.2727 0.3672 0.144 Uiso 0.510(10) 1 calc PR A 2
C21 C 0.04017(16) 0.5541(3) 0.38335(11) 0.0426(6) Uani 1 1 d . B .
C22 C 0.04742(19) 0.7138(4) 0.38344(13) 0.0535(7) Uani 1 1 d . . .
C23 C -0.0220(2) 0.7970(4) 0.35463(15) 0.0619(9) Uani 1 1 d . . .
H23 H -0.0190 0.9057 0.3546 0.074 Uiso 1 1 calc R . .
C24 C -0.0938(2) 0.7264(5) 0.32664(13) 0.0621(9) Uani 1 1 d . . .
H24 H -0.1400 0.7859 0.3073 0.075 Uiso 1 1 calc R . .
C25 C -0.09953(19) 0.5702(4) 0.32639(13) 0.0573(8) Uani 1 1 d . . .
H25 H -0.1499 0.5223 0.3066 0.069 Uiso 1 1 calc R . .
C26 C -0.03300(17) 0.4796(4) 0.35464(12) 0.0475(7) Uani 1 1 d . . .
C27 C 0.1273(2) 0.7936(4) 0.41422(18) 0.0748(11) Uani 1 1 d . . .
H27 H 0.1764 0.7173 0.4196 0.090 Uiso 1 1 calc R . .
C28 C 0.1587(3) 0.9292(6) 0.3813(2) 0.1117(17) Uani 1 1 d . . .
H28A H 0.1173 1.0146 0.3822 0.168 Uiso 1 1 calc R . .
H28B H 0.1615 0.8985 0.3421 0.168 Uiso 1 1 calc R . .
H28C H 0.2173 0.9613 0.3984 0.168 Uiso 1 1 calc R . .
C29 C 0.1086(4) 0.8448(7) 0.4715(2) 0.126(2) Uani 1 1 d . . .
H29A H 0.0610 0.9208 0.4675 0.189 Uiso 1 1 calc R . .
H29B H 0.1619 0.8906 0.4918 0.189 Uiso 1 1 calc R . .
H29C H 0.0907 0.7564 0.4927 0.189 Uiso 1 1 calc R . .
C30 C -0.03940(19) 0.3055(4) 0.35199(14) 0.0561(8) Uani 1 1 d . . .
H30 H 0.0067 0.2646 0.3815 0.067 Uiso 1 1 calc R . .
C31 C -0.0173(4) 0.2492(6) 0.2971(2) 0.123(2) Uani 1 1 d . . .
H31A H -0.0638 0.2792 0.2672 0.185 Uiso 1 1 calc R . .
H31B H -0.0122 0.1373 0.2981 0.185 Uiso 1 1 calc R . .
H31C H 0.0389 0.2939 0.2895 0.185 Uiso 1 1 calc R . .
C32 C -0.1268(3) 0.2456(6) 0.3656(2) 0.0987(14) Uani 1 1 d . . .
H32A H -0.1733 0.2751 0.3357 0.148 Uiso 1 1 calc R . .
H32B H -0.1397 0.2892 0.4015 0.148 Uiso 1 1 calc R . .
H32C H -0.1243 0.1337 0.3686 0.148 Uiso 1 1 calc R . .
C33 C 0.2641(2) 0.4037(5) 0.30164(13) 0.0675(10) Uani 1 1 d D . .
H33A H 0.3234 0.4459 0.2982 0.101 Uiso 0.667(6) 1 calc PR B 1
H33B H 0.2565 0.3111 0.2777 0.101 Uiso 0.667(6) 1 calc PR B 1
H33C H 0.3159 0.4635 0.3183 0.101 Uiso 0.333(6) 1 calc PR B 2
H33D H 0.2399 0.3536 0.3336 0.101 Uiso 0.333(6) 1 calc PR B 2
C34A C 0.1968(3) 0.5192(6) 0.27915(19) 0.0549(14) Uani 0.667(6) 1 d PD B .
H34A H 0.2043 0.5432 0.2400 0.082 Uiso 0.667(6) 1 calc PR . .
H34B H 0.2043 0.6127 0.3019 0.082 Uiso 0.667(6) 1 calc PR . .
H34C H 0.1376 0.4775 0.2808 0.082 Uiso 0.667(6) 1 calc PR . .
C34B C 0.3002(6) 0.2772(13) 0.2691(4) 0.064(3) Uani 0.333(6) 1 d PD B 2
H34D H 0.3022 0.3103 0.2302 0.096 Uiso 0.333(6) 1 calc PR B 2
H34E H 0.2622 0.1869 0.2695 0.096 Uiso 0.333(6) 1 calc PR B 2
H34F H 0.3598 0.2514 0.2864 0.096 Uiso 0.333(6) 1 calc PR B 2
N1 N 0.11270(13) 0.4654(3) 0.40937(10) 0.0427(5) Uani 1 1 d . . .
N2 N 0.40316(13) 0.1870(3) 0.40729(10) 0.0423(5) Uani 1 1 d . . .
Zn1 Zn 0.26021(2) 0.34232(4) 0.379978(14) 0.05252(14) Uani 1 1 d . A .

loop_
_atom_site_aniso_label
_atom_site_aniso_U_11
_atom_site_aniso_U_22
_atom_site_aniso_U_33
_atom_site_aniso_U_23
_atom_site_aniso_U_13
_atom_site_aniso_U_12
C1 0.0330(13) 0.0391(14) 0.0388(13) -0.0043(11) 0.0026(10) -0.0012(11)
C2 0.0331(13) 0.0469(16) 0.0438(15) -0.0052(12) 0.0029(11) 0.0003(12)
C3 0.0436(16) 0.069(2) 0.0473(16) -0.0001(15) 0.0122(13) 0.0078(15)
C4 0.0581(19) 0.080(2) 0.0453(17) 0.0111(16) 0.0105(14) 0.0103(17)
C5 0.0466(16) 0.067(2) 0.0502(17) 0.0096(15) 0.0019(13) 0.0157(15)
C6 0.0339(13) 0.0467(16) 0.0444(15) -0.0020(12) 0.0023(11) 0.0029(12)
C7 0.0330(13) 0.0471(17) 0.0533(17) -0.0005(14) -0.0010(12) 0.0085(12)
C8 0.0298(13) 0.0519(17) 0.0498(16) -0.0077(14) 0.0091(11) 0.0030(12)
C9 0.0344(13) 0.0518(17) 0.0463(15) 0.0003(13) 0.0047(11) 0.0097(13)
C10 0.0427(16) 0.059(2) 0.069(2) 0.0045(17) 0.0109(14) 0.0034(15)
C11 0.0423(17) 0.083(3) 0.089(3) 0.022(2) 0.0206(17) -0.0008(17)
C12 0.057(2) 0.115(3) 0.065(2) 0.018(2) 0.0270(18) 0.031(2)
C13 0.076(3) 0.111(3) 0.063(2) -0.025(2) 0.0148(19) 0.027(2)
C14 0.0497(18) 0.083(3) 0.068(2) -0.0250(19) 0.0068(16) 0.0098(17)
C15A 0.051(9) 0.076(8) 0.119(11) -0.014(8) 0.007(8) -0.028(6)
C16A 0.077(8) 0.125(10) 0.100(11) -0.049(9) 0.000(7) -0.022(7)
C17A 0.107(5) 0.095(5) 0.112(5) -0.009(4) 0.020(4) 0.007(4)
C18A 0.069(4) 0.074(5) 0.077(4) -0.020(4) 0.005(4) 0.001(4)
C19A 0.102(5) 0.114(5) 0.096(4) -0.023(4) -0.010(4) 0.009(4)
C20A 0.108(5) 0.108(5) 0.128(6) 0.003(4) 0.010(4) -0.013(4)
C15B 0.055(8) 0.077(9) 0.148(10) -0.035(8) 0.034(7) -0.013(9)
C16B 0.14(2) 0.149(13) 0.117(11) -0.036(8) 0.025(10) 0.007(14)
C17B 0.144(6) 0.119(6) 0.151(6) -0.004(4) 0.016(4) -0.010(4)
C18B 0.071(4) 0.067(4) 0.073(4) -0.014(3) 0.009(3) -0.006(4)
C19B 0.117(5) 0.118(5) 0.102(5) -0.025(4) 0.007(4) -0.023(4)
C20B 0.093(5) 0.089(4) 0.107(5) -0.004(4) 0.018(4) -0.011(4)
C21 0.0330(13) 0.0541(18) 0.0421(15) 0.0030(13) 0.0103(11) 0.0076(12)
C22 0.0468(17) 0.0553(19) 0.0606(19) 0.0004(15) 0.0146(14) 0.0082(14)
C23 0.062(2) 0.056(2) 0.071(2) 0.0125(17) 0.0225(17) 0.0163(17)
C24 0.0531(19) 0.082(3) 0.0524(19) 0.0219(18) 0.0121(15) 0.0251(18)
C25 0.0397(16) 0.082(3) 0.0502(18) 0.0069(17) 0.0035(13) 0.0058(16)
C26 0.0349(14) 0.062(2) 0.0463(16) 0.0049(14) 0.0091(12) 0.0053(13)
C27 0.059(2) 0.056(2) 0.107(3) -0.014(2) 0.000(2) 0.0019(17)
C28 0.095(3) 0.088(3) 0.155(5) -0.016(3) 0.028(3) -0.028(3)
C29 0.114(4) 0.158(6) 0.102(4) -0.045(4) 0.001(3) -0.035(4)
C30 0.0387(15) 0.066(2) 0.0617(19) 0.0009(16) -0.0001(13) -0.0038(14)
C31 0.191(6) 0.076(3) 0.121(4) -0.022(3) 0.088(4) -0.023(3)
C32 0.091(3) 0.093(3) 0.120(4) -0.003(3) 0.047(3) -0.022(3)
C33 0.071(2) 0.088(3) 0.0446(17) 0.0134(18) 0.0120(16) 0.014(2)
C34A 0.058(3) 0.061(3) 0.047(3) 0.007(2) 0.011(2) 0.005(2)
C34B 0.058(6) 0.101(9) 0.035(5) 0.015(5) 0.012(4) 0.000(6)
N1 0.0316(11) 0.0508(14) 0.0463(13) -0.0005(11) 0.0071(9) 0.0059(10)
N2 0.0311(11) 0.0493(14) 0.0457(13) -0.0055(11) 0.0017(9) 0.0047(10)
Zn1 0.0600(2) 0.0567(2) 0.0401(2) 0.00017(16) 0.00289(15) -0.00631(18)

loop_
_atom_type_symbol
_atom_type_description
_atom_type_scat_dispersion_real
_atom_type_scat_dispersion_imag
_atom_type_scat_source
C C 0.0033 0.0016 'International Tables Vol C Tables 4.2.6.8 and 6.1.1.4'
H H 0.0000 0.0000 'International Tables Vol C Tables 4.2.6.8 and 6.1.1.4'
N N 0.0061 0.0033 'International Tables Vol C Tables 4.2.6.8 and 6.1.1.4'
Zn Zn 0.2839 1.4301 'International Tables Vol C Tables 4.2.6.8 and 6.1.1.4'

loop_
_geom_angle_atom_site_label_1
_geom_angle_atom_site_label_2
_geom_angle_atom_site_label_3
_geom_angle
C6 C1 C2 116.6(2)
C6 C1 Zn1 121.01(19)
C2 C1 Zn1 122.39(19)
C3 C2 C1 121.7(3)
C3 C2 C8 119.3(2)
C1 C2 C8 118.9(2)
C4 C3 C2 120.2(3)
C4 C3 H3 119.9
C2 C3 H3 119.9
C3 C4 C5 119.6(3)
C3 C4 H4 120.2
C5 C4 H4 120.2
C6 C5 C4 119.7(3)
C6 C5 H5 120.1
C4 C5 H5 120.1
C5 C6 C1 122.1(2)
C5 C6 C7 119.7(2)
C1 C6 C7 118.1(2)
N2 C7 C6 122.4(2)
N2 C7 H7 118.8
C6 C7 H7 118.8
N1 C8 C2 122.6(2)
N1 C8 H8 118.7
C2 C8 H8 118.7
C14 C9 C10 121.5(3)
C14 C9 N2 118.3(3)
C10 C9 N2 120.0(3)
C9 C10 C11 117.6(3)
C9 C10 C15B 125.6(14)
C11 C10 C15B 116.6(14)
C9 C10 C15A 118.5(14)
C11 C10 C15A 123.8(14)
C15B C10 C15A 10(2)
C12 C11 C10 121.6(3)
C12 C11 H11 119.2
C10 C11 H11 119.2
C13 C12 C11 119.7(3)
C13 C12 H12 120.1
C11 C12 H12 120.1
C12 C13 C14 121.8(4)
C12 C13 H13 119.1
C14 C13 H13 119.1
C9 C14 C13 117.7(3)
C9 C14 C18A 122.0(5)
C13 C14 C18A 119.2(5)
C9 C14 C18B 117.6(5)
C13 C14 C18B 123.2(5)
C18A C14 C18B 22.6(5)
C17A C15A C10 110.5(16)
C17A C15A C16A 113(2)
C10 C15A C16A 110(2)
C17A C15A H15A 108.0
C10 C15A H15A 108.0
C16A C15A H15A 108.0
C15A C16A H16A 109.5
C15A C16A H16B 109.5
H16A C16A H16B 109.5
C15A C16A H16C 109.5
H16A C16A H16C 109.5
H16B C16A H16C 109.5
C15A C17A H17A 109.5
C15A C17A H17B 109.5
H17A C17A H17B 109.5
C15A C17A H17C 109.5
H17A C17A H17C 109.5
H17B C17A H17C 109.5
C14 C18A C20A 103.2(9)
C14 C18A C19A 116.9(9)
C20A C18A C19A 110.9(9)
C14 C18A H18A 108.5
C20A C18A H18A 108.5
C19A C18A H18A 108.5
C18A C19A H19A 109.5
C18A C19A H19B 109.5
H19A C19A H19B 109.5
C18A C19A H19C 109.5
H19A C19A H19C 109.5
H19B C19A H19C 109.5
C18A C20A H20A 109.5
C18A C20A H20B 109.5
H20A C20A H20B 109.5
C18A C20A H20C 109.5
H20A C20A H20C 109.5
H20B C20A H20C 109.5
C16B C15B C10 117(2)
C16B C15B C17B 113(2)
C10 C15B C17B 109.3(16)
C16B C15B H15B 105.5
C10 C15B H15B 105.5
C17B C15B H15B 105.5
C15B C16B H16D 109.5
C15B C16B H16E 109.5
H16D C16B H16E 109.5
C15B C16B H16F 109.4
H16D C16B H16F 109.5
H16E C16B H16F 109.5
C15B C17B H17D 109.5
C15B C17B H17E 109.5
H17D C17B H17E 109.5
C15B C17B H17F 109.5
H17D C17B H17F 109.5
H17E C17B H17F 109.5
C20B C18B C19B 111.1(10)
C20B C18B C14 117.2(8)
C19B C18B C14 109.1(8)
C20B C18B H18B 106.2
C19B C18B H18B 106.2
C14 C18B H18B 106.2
C18B C19B H19D 109.5
C18B C19B H19E 109.5
H19D C19B H19E 109.5
C18B C19B H19F 109.5
H19D C19B H19F 109.5
H19E C19B H19F 109.5
C18B C20B H20D 109.5
C18B C20B H20E 109.5
H20D C20B H20E 109.5
C18B C20B H20F 109.5
H20D C20B H20F 109.5
H20E C20B H20F 109.5
C26 C21 C22 121.5(3)
C26 C21 N1 119.5(3)
C22 C21 N1 118.8(3)
C23 C22 C21 117.6(3)
C23 C22 C27 121.2(3)
C21 C22 C27 121.2(3)
C24 C23 C22 121.7(3)
C24 C23 H23 119.1
C22 C23 H23 119.1
C23 C24 C25 120.1(3)
C23 C24 H24 120.0
C25 C24 H24 120.0
C24 C25 C26 121.4(3)
C24 C25 H25 119.3
C26 C25 H25 119.3
C25 C26 C21 117.8(3)
C25 C26 C30 120.4(3)
C21 C26 C30 121.8(3)
C29 C27 C22 110.4(3)
C29 C27 C28 110.3(4)
C22 C27 C28 112.9(3)
C29 C27 H27 107.7
C22 C27 H27 107.7
C28 C27 H27 107.7
C27 C28 H28A 109.5
C27 C28 H28B 109.5
H28A C28 H28B 109.5
C27 C28 H28C 109.5
H28A C28 H28C 109.5
H28B C28 H28C 109.5
C27 C29 H29A 109.5
C27 C29 H29B 109.5
H29A C29 H29B 109.5
C27 C29 H29C 109.5
H29A C29 H29C 109.5
H29B C29 H29C 109.5
C31 C30 C32 112.5(4)
C31 C30 C26 110.3(3)
C32 C30 C26 113.0(3)
C31 C30 H30 106.9
C32 C30 H30 106.9
C26 C30 H30 106.9
C30 C31 H31A 109.5
C30 C31 H31B 109.5
H31A C31 H31B 109.5
C30 C31 H31C 109.5
H31A C31 H31C 109.5
H31B C31 H31C 109.5
C30 C32 H32A 109.5
C30 C32 H32B 109.5
H32A C32 H32B 109.5
C30 C32 H32C 109.5
H32A C32 H32C 109.5
H32B C32 H32C 109.5
C34B C33 C34A 126.4(5)
C34B C33 Zn1 110.6(4)
C34A C33 Zn1 115.5(3)
C34B C33 H33A 80.4
C34A C33 H33A 108.4
Zn1 C33 H33A 108.4
C34B C33 H33B 28.3
C34A C33 H33B 108.4
Zn1 C33 H33B 108.4
H33A C33 H33B 107.5
C34B C33 H33C 105.7
C34A C33 H33C 105.7
Zn1 C33 H33C 82.9
H33A C33 H33C 31.0
H33B C33 H33C 134.0
C34B C33 H33D 105.7
C34A C33 H33D 105.7
Zn1 C33 H33D 23.4
H33A C33 H33D 131.2
H33B C33 H33D 93.3
H33C C33 H33D 106.2
C33 C34A H34A 109.5
C33 C34A H34B 109.5
H34A C34A H34B 109.5
C33 C34A H34C 109.5
H34A C34A H34C 109.5
H34B C34A H34C 109.5
C33 C34B H34D 109.5
C33 C34B H34E 109.5
H34D C34B H34E 109.5
C33 C34B H34F 109.5
H34D C34B H34F 109.5
H34E C34B H34F 109.5
C8 N1 C21 120.2(2)
C8 N1 Zn1 102.04(17)
C21 N1 Zn1 137.55(17)
C7 N2 C9 120.4(2)
C7 N2 Zn1 103.08(17)
C9 N2 Zn1 136.51(17)
C1 Zn1 C33 178.61(14)
C1 Zn1 N2 75.37(9)
C33 Zn1 N2 105.18(11)
C1 Zn1 N1 73.97(9)
C33 Zn1 N1 105.53(11)
N2 Zn1 N1 149.24(7)

loop_
_geom_bond_atom_site_label_1
_geom_bond_atom_site_label_2
_geom_bond_distance
C1 C6 1.401(4)
C1 C2 1.401(4)
C1 Zn1 1.945(3)
C2 C3 1.389(4)
C2 C8 1.475(4)
C3 C4 1.381(4)
C3 H3 0.9500
C4 C5 1.390(4)
C4 H4 0.9500
C5 C6 1.387(4)
C5 H5 0.9500
C6 C7 1.477(4)
C7 N2 1.257(4)
C7 H7 0.9500
C8 N1 1.255(3)
C8 H8 0.9500
C9 C14 1.387(4)
C9 C10 1.389(4)
C9 N2 1.433(3)
C10 C11 1.401(4)
C10 C15B 1.520(12)
C10 C15A 1.529(13)
C11 C12 1.362(6)
C11 H11 0.9500
C12 C13 1.351(6)
C12 H12 0.9500
C13 C14 1.401(5)
C13 H13 0.9500
C14 C18A 1.463(12)
C14 C18B 1.606(11)
C15A C17A 1.44(3)
C15A C16A 1.55(4)
C15A H15A 1.0000
C16A H16A 0.9800
C16A H16B 0.9800
C16A H16C 0.9800
C17A H17A 0.9800
C17A H17B 0.9800
C17A H17C 0.9800
C18A C20A 1.524(16)
C18A C19A 1.540(14)
C18A H18A 1.0000
C19A H19A 0.9800
C19A H19B 0.9800
C19A H19C 0.9800
C20A H20A 0.9800
C20A H20B 0.9800
C20A H20C 0.9800
C15B C16B 1.48(4)
C15B C17B 1.57(3)
C15B H15B 1.0000
C16B H16D 0.9800
C16B H16E 0.9800
C16B H16F 0.9800
C17B H17D 0.9800
C17B H17E 0.9800
C17B H17F 0.9800
C18B C20B 1.471(14)
C18B C19B 1.534(14)
C18B H18B 1.0000
C19B H19D 0.9800
C19B H19E 0.9800
C19B H19F 0.9800
C20B H20D 0.9800
C20B H20E 0.9800
C20B H20F 0.9800
C21 C26 1.398(4)
C21 C22 1.399(4)
C21 N1 1.430(3)
C22 C23 1.395(4)
C22 C27 1.515(5)
C23 C24 1.361(5)
C23 H23 0.9500
C24 C25 1.366(5)
C24 H24 0.9500
C25 C26 1.395(4)
C25 H25 0.9500
C26 C30 1.524(5)
C27 C29 1.502(6)
C27 C28 1.532(6)
C27 H27 1.0000
C28 H28A 0.9800
C28 H28B 0.9800
C28 H28C 0.9800
C29 H29A 0.9800
C29 H29B 0.9800
C29 H29C 0.9800
C30 C31 1.481(5)
C30 C32 1.507(5)
C30 H30 1.0000
C31 H31A 0.9800
C31 H31B 0.9800
C31 H31C 0.9800
C32 H32A 0.9800
C32 H32B 0.9800
C32 H32C 0.9800
C33 C34B 1.495(10)
C33 C34A 1.492(5)
C33 Zn1 1.957(3)
C33 H33A 0.9900
C33 H33B 0.9900
C33 H33C 0.9900
C33 H33D 0.9900
C34A H34A 0.9800
C34A H34B 0.9800
C34A H34C 0.9800
C34B H34D 0.9800
C34B H34E 0.9800
C34B H34F 0.9800
N1 Zn1 2.668(2)
N2 Zn1 2.586(2)
